data_7112107
loop_
_publ_author_name
'Szymon Chorazy'
'Robert Podgajny'
'Wojciech Nogas'
'Wojciech Nitek'
'Marcin Koziel'
'Michal Rams'
'Ewa Juszynska-Galazka'
'Jan Zukrowski'
'Czeslaw Kapusta'
'Koji Nakabayashi'
'Takashi Fujimoto'
'Shin-ichi Ohkoshi'
'Barbara Sieklucka'

_publ_section_title
;
 Charge transfer phase transition with reversed thermal hysteresis loop in
 the mixed-valence Fe9[W(CN)8]6.xMeOH cluster
;
_journal_name_full Chem.Commun.
_journal_page_first 3484
_journal_paper_doi 10.1039/C3CC48029A
_journal_volume 50
_journal_year 2014
_chemical_compound_source 'synthesis as described'
_chemical_formula_moiety 'C80 H40 Fe9 N48 O34 W6'
_chemical_formula_sum 'C84.5 H145.5 Fe9 N48 O36.5 W6'
_chemical_formula_weight 4024.01
_chemical_name_common 'Compound X'
_chemical_name_systematic
;
 ?
;
_space_group_IT_number 15
_symmetry_cell_setting monoclinic
_symmetry_Int_Tables_number 15
_symmetry_space_group_name_Hall '-C 2yc'
_symmetry_space_group_name_H-M 'C 1 2/c 1'
_atom_sites_solution_hydrogens geom
_audit_creation_date 2013-11-28T21:59:16-00:00
_audit_creation_method 'WinGX routine CIF_UPDATE'
_cell_angle_alpha 90.000(5)
_cell_angle_beta 113.6570(11)
_cell_angle_gamma 90.000(5)
_cell_formula_units_Z 4
_cell_length_a 28.8360(5)
_cell_length_b 19.5840(5)
_cell_length_c 32.8010(5)
_cell_measurement_reflns_used 170635
_cell_measurement_temperature 293(2)
_cell_measurement_theta_max 30.034
_cell_measurement_theta_min 0.998
_cell_measurement_wavelength 0.71073
_cell_volume 16966.9(6)
_computing_cell_refinement 'HKL Scalepack (Otwinowski & Minor 1997)'
_computing_data_collection 'Collect (Bruker AXS BV, 1997-2004)'
_computing_data_reduction 'HKL Denzo and Scalepack (Otwinowski & Minor 1997)'
_computing_molecular_graphics 'Ortep-3 for Windows (Farrugia, 1997)'
_computing_publication_material 'WinGX publication routines (Farrugia, 1999)'
_computing_structure_refinement 'SHELXL-2012 (Sheldrick, 2012)'
_diffrn_ambient_temperature 293(2)
_diffrn_detector 'CCD plate'
_diffrn_detector_area_resol_mean 9
_diffrn_measured_fraction_theta_full 0.996
_diffrn_measured_fraction_theta_max 0.997
_diffrn_measurement_device '95mm CCD camera on \k-goniostat'
_diffrn_measurement_device_type KappaCCD
_diffrn_measurement_method 'CCD rotation images, thick slices'
_diffrn_orient_matrix_type 'by Bruker AXS Collect from scalepack cell'
_diffrn_orient_matrix_UB_11 0.0365911
_diffrn_orient_matrix_UB_12 -0.0010691
_diffrn_orient_matrix_UB_13 0.0207098
_diffrn_orient_matrix_UB_21 0.0075367
_diffrn_orient_matrix_UB_22 0.0352644
_diffrn_orient_matrix_UB_23 -0.0185389
_diffrn_orient_matrix_UB_31 -0.00614
_diffrn_orient_matrix_UB_32 0.0369151
_diffrn_orient_matrix_UB_33 0.0183097
_diffrn_radiation_monochromator 'horizonally mounted graphite crystal'
_diffrn_radiation_probe x-ray
_diffrn_radiation_type MoK\a
_diffrn_radiation_wavelength 0.71073
_diffrn_reflns_av_R_equivalents 0.1347
_diffrn_reflns_Laue_measured_fraction_full 0.996
_diffrn_reflns_Laue_measured_fraction_max 0.997
_diffrn_reflns_limit_h_max 40
_diffrn_reflns_limit_h_min -40
_diffrn_reflns_limit_k_max 27
_diffrn_reflns_limit_k_min -27
_diffrn_reflns_limit_l_max 46
_diffrn_reflns_limit_l_min -46
_diffrn_reflns_number 180401
_diffrn_reflns_point_group_measured_fraction_full 0.996
_diffrn_reflns_point_group_measured_fraction_max 0.997
_diffrn_reflns_theta_full 25.24
_diffrn_reflns_theta_max 30.037
_diffrn_reflns_theta_min 2.08
_diffrn_source 'Enraf Nonius FR590'
_exptl_absorpt_coefficient_mu 4.86
_exptl_absorpt_correction_type none
_exptl_crystal_colour green
_exptl_crystal_density_diffrn 1.553
_exptl_crystal_density_method 'not measured'
_exptl_crystal_description block
_exptl_crystal_F_000 7612
_exptl_crystal_size_max 0.3
_exptl_crystal_size_mid 0.2
_exptl_crystal_size_min 0.18
_refine_diff_density_max 2.006
_refine_diff_density_min -2.65
_refine_diff_density_rms 0.227
_refine_ls_extinction_coef 0.000008(6)
_refine_ls_extinction_expression Fc^*^=kFc[1+0.001xFc^2^\l^3^/sin(2\q)]^-1/4^
_refine_ls_extinction_method SHELXL
_refine_ls_goodness_of_fit_ref 1.042
_refine_ls_hydrogen_treatment constr
_refine_ls_matrix_type full
_refine_ls_number_parameters 818
_refine_ls_number_reflns 24774
_refine_ls_number_restraints 30
_refine_ls_restrained_S_all 1.044
_refine_ls_R_factor_all 0.0768
_refine_ls_R_factor_gt 0.0486
_refine_ls_shift/su_max 0.01
_refine_ls_shift/su_mean 0
_refine_ls_structure_factor_coef Fsqd
_refine_ls_weighting_details
;
 w=1/[\s^2^(Fo^2^)+(0.0738P)^2^+4.1628P]
 where P=(Fo^2^+2Fc^2^)/3
;
_refine_ls_weighting_scheme calc
_refine_ls_wR_factor_gt 0.1204
_refine_ls_wR_factor_ref 0.1343
_reflns_number_gt 17790
_reflns_number_total 24774
_reflns_threshold_expression 'I > 2\s(I)'
_cod_data_source_file c3cc48029a.txt
_cod_data_source_block 1_HT
_cod_original_cell_volume 16967.0(6)
_cod_original_sg_symbol_H-M 'C 2/c'
_cod_database_code 7112107
_shelx_estimated_absorpt_t_min 0.323
_shelx_estimated_absorpt_t_max 0.475

loop_
_symmetry_equiv_pos_as_xyz
'x, y, z'
'-x, y, -z+1/2'
'x+1/2, y+1/2, z'
'-x+1/2, y+1/2, -z+1/2'
'-x, -y, -z'
'x, -y, z-1/2'
'-x+1/2, -y+1/2, -z'
'x+1/2, -y+1/2, z-1/2'

loop_
_atom_site_label
_atom_site_type_symbol
_atom_site_fract_x
_atom_site_fract_y
_atom_site_fract_z
_atom_site_U_iso_or_equiv
_atom_site_adp_type
_atom_site_occupancy
_atom_site_calc_flag
_atom_site_disorder_assembly
_atom_site_disorder_group
W1 W -0.07862(2) 0.33469(2) 0.11903(2) 0.03171(6) Uani 1 d . .
W2 W -0.17790(2) 0.16140(2) 0.26603(2) 0.02640(6) Uani 1 d . .
W3 W -0.06044(2) -0.04740(2) 0.12595(2) 0.02951(6) Uani 1 d . .
Fe1 Fe 0 0.14968(4) 0.25 0.01896(17) Uani 1 d . .
Fe2 Fe -0.10647(3) 0.41650(4) 0.26526(3) 0.03343(17) Uani 1 d . .
Fe3 Fe -0.12881(3) -0.10368(4) 0.25418(2) 0.03188(16) Uani 1 d . .
Fe4 Fe 0.02878(3) 0.15228(4) 0.06875(2) 0.03522(17) Uani 1 d . .
Fe5 Fe -0.21487(3) 0.13145(4) 0.09263(2) 0.03545(17) Uani 1 d . .
C11 C -0.0465(2) 0.2590(2) 0.17075(16) 0.0311(10) Uani 1 d . .
N11 N -0.02812(17) 0.2213(2) 0.19893(14) 0.0347(9) Uani 1 d . .
C12 C -0.0904(2) 0.3713(3) 0.1764(2) 0.0392(12) Uani 1 d . .
N12 N -0.09604(19) 0.3878(3) 0.20716(17) 0.0468(12) Uani 1 d . .
C32 C -0.0136(2) -0.0769(3) 0.32601(17) 0.0352(11) Uani 1 d . .
N32 N -0.05337(18) -0.0911(2) 0.30138(16) 0.0424(11) Uani 1 d . .
C14 C -0.0336(2) 0.2685(3) 0.09737(17) 0.0382(12) Uani 1 d . .
N14 N -0.01061(19) 0.2312(3) 0.08627(15) 0.0457(12) Uani 1 d . .
C15 C -0.1368(2) 0.2599(3) 0.10922(19) 0.0426(13) Uani 1 d . .
N15 N -0.16776(19) 0.2182(3) 0.10206(18) 0.0525(13) Uani 1 d . .
C16 C -0.1426(5) 0.4020(6) 0.0976(3) 0.121(5) Uani 1 d . .
N16 N -0.1758(5) 0.4374(7) 0.0866(3) 0.196(7) Uani 1 d . .
C17 C -0.1182(2) 0.3240(3) 0.04732(19) 0.0459(14) Uani 1 d . .
N17 N -0.1405(2) 0.3168(3) 0.00960(18) 0.0673(17) Uani 1 d . .
C18 C -0.0533(4) 0.4159(5) 0.0904(3) 0.105(4) Uani 1 d . .
N18 N -0.0384(5) 0.4602(6) 0.0763(3) 0.187(6) Uani 1 d . .
C21 C -0.1076(2) 0.1571(2) 0.25707(17) 0.0313(10) Uani 1 d . .
N21 N -0.07055(17) 0.1533(2) 0.25337(15) 0.0337(9) Uani 1 d . .
C22 C -0.1496(2) 0.2641(3) 0.26932(18) 0.0353(11) Uani 1 d . .
N22 N -0.13636(19) 0.3186(2) 0.26902(19) 0.0469(12) Uani 1 d . .
C23 C -0.15719(19) 0.0547(3) 0.26552(18) 0.0335(11) Uani 1 d . .
N23 N -0.14647(19) -0.0005(2) 0.26341(17) 0.0430(11) Uani 1 d . .
C24 C 0.1198(2) 0.1495(3) 0.16793(18) 0.0358(12) Uani 1 d . .
N24 N 0.0874(2) 0.1464(3) 0.13359(17) 0.0486(13) Uani 1 d . .
C25 C -0.1982(2) 0.1439(3) 0.19630(18) 0.0338(11) Uani 1 d . .
N25 N -0.20694(18) 0.1362(3) 0.15938(16) 0.0430(11) Uani 1 d . .
C26 C -0.2389(2) 0.0980(3) 0.2641(2) 0.0515(16) Uani 1 d . .
N26 N -0.2722(3) 0.0634(3) 0.2625(3) 0.089(3) Uani 1 d . .
C27 C -0.2028(2) 0.2058(4) 0.3140(2) 0.0539(17) Uani 1 d . .
N27 N -0.2159(3) 0.2300(4) 0.3394(2) 0.091(2) Uani 1 d . .
C28 C -0.2439(2) 0.2234(3) 0.22917(18) 0.0381(12) Uani 1 d . .
N28 N -0.2777(2) 0.2582(3) 0.21054(19) 0.0546(14) Uani 1 d . .
C31 C -0.03469(19) 0.0317(3) 0.17579(17) 0.0326(11) Uani 1 d . .
N31 N -0.02193(17) 0.0738(2) 0.20200(15) 0.0344(9) Uani 1 d . .
C13 C 0.0056(2) 0.3696(3) 0.33558(18) 0.0357(11) Uani 1 d . .
N13 N -0.03328(19) 0.3881(3) 0.31060(17) 0.0467(12) Uani 1 d . .
C33 C -0.0915(2) -0.0726(3) 0.17404(18) 0.0365(11) Uani 1 d . .
N33 N -0.10699(19) -0.0830(3) 0.20047(16) 0.0450(11) Uani 1 d . .
C34 C -0.0311(2) 0.0333(3) 0.09763(17) 0.0379(12) Uani 1 d . .
N34 N -0.01371(19) 0.0746(3) 0.08401(16) 0.0439(11) Uani 1 d . .
C35 C -0.1207(2) 0.0270(3) 0.11198(18) 0.0421(13) Uani 1 d . .
N35 N -0.1526(2) 0.0645(3) 0.10549(17) 0.0522(13) Uani 1 d . .
C36 C -0.0703(3) -0.1557(3) 0.1275(3) 0.067(2) Uani 1 d . .
N36 N -0.0744(4) -0.2142(4) 0.1291(3) 0.110(3) Uani 1 d . .
C37 C -0.1200(3) -0.0681(5) 0.0625(3) 0.091(3) Uani 1 d . .
N37 N -0.1512(4) -0.0801(6) 0.0297(3) 0.174(6) Uani 1 d . .
C38 C -0.0236(3) -0.0944(3) 0.0870(2) 0.0486(15) Uani 1 d . .
N38 N -0.0040(3) -0.1187(3) 0.0662(2) 0.0700(18) Uani 1 d . .
O41 O -0.02427(18) 0.1544(3) 0.00178(14) 0.0598(13) Uani 1 d . .
C42 C -0.0743(4) 0.1746(6) -0.0157(3) 0.125(5) Uani 1 d . .
H42A H -0.0881 0.17 -0.0475 0.187 Uiso 1 calc . .
H42B H -0.0764 0.2215 -0.008 0.187 Uiso 1 calc . .
H42C H -0.0931 0.1465 -0.0037 0.187 Uiso 1 calc . .
O43 O 0.0702(2) 0.2260(3) 0.05040(18) 0.0774(16) Uani 1 d . .
O45 O 0.06954(19) 0.0810(3) 0.04687(17) 0.0651(13) Uani 1 d . .
C46 C 0.0703(7) 0.0112(5) 0.0460(7) 0.223(10) Uani 1 d . .
H46A H 0.0932 -0.0037 0.0331 0.334 Uiso 1 calc . .
H46B H 0.0369 -0.0056 0.0285 0.334 Uiso 1 calc . .
H46C H 0.0815 -0.0061 0.0758 0.334 Uiso 1 calc . .
O51 O -0.2315(2) 0.1253(3) 0.02335(16) 0.0737(15) Uani 1 d . .
C52A C -0.1955(8) 0.1250(13) 0.0041(7) 0.118(9) Uani 0.546(18) d A 1
H52A H -0.2126 0.1222 -0.0277 0.177 Uiso 0.546(18) calc A 1
H52B H -0.1734 0.0864 0.0149 0.177 Uiso 0.546(18) calc A 1
H52C H -0.1759 0.1663 0.012 0.177 Uiso 0.546(18) calc A 1
C52B C -0.2321(9) 0.1842(11) -0.0036(6) 0.095(8) Uani 0.454(18) d A 2
H52D H -0.2402 0.1699 -0.0336 0.143 Uiso 0.454(18) calc A 2
H52E H -0.1994 0.2056 0.0082 0.143 Uiso 0.454(18) calc A 2
H52F H -0.2572 0.2161 -0.0031 0.143 Uiso 0.454(18) calc A 2
O53 O -0.28015(17) 0.1945(2) 0.07278(14) 0.0558(11) Uani 1 d . .
C54 C -0.2883(3) 0.2505(5) 0.0966(3) 0.084(3) Uani 1 d . .
H54A H -0.3217 0.2684 0.0806 0.126 Uiso 1 calc . .
H54B H -0.2637 0.2854 0.0997 0.126 Uiso 1 calc . .
H54C H -0.2849 0.2354 0.1255 0.126 Uiso 1 calc . .
O55 O -0.2625(2) 0.0450(2) 0.08089(19) 0.0728(15) Uani 1 d . .
C56 C -0.2488(5) -0.0152(6) 0.1101(4) 0.150(5) Uani 1 d . .
H56A H -0.2753 -0.0487 0.0989 0.225 Uiso 1 calc . .
H56B H -0.2444 -0.002 0.1396 0.225 Uiso 1 calc . .
H56C H -0.2178 -0.0343 0.1108 0.225 Uiso 1 calc . .
O61 O -0.1222(2) 0.4530(3) 0.32012(18) 0.0684(14) Uani 1 d . .
C62 C -0.1085(4) 0.4139(6) 0.3606(3) 0.104(3) Uani 1 d . .
H62A H -0.1187 0.4381 0.3811 0.156 Uiso 1 calc . .
H62B H -0.0724 0.4073 0.3737 0.156 Uiso 1 calc . .
H62C H -0.1251 0.3704 0.3539 0.156 Uiso 1 calc . .
O63 O -0.17916(17) 0.4517(2) 0.22346(17) 0.0601(13) Uani 1 d . .
C64 C -0.2149(3) 0.4180(5) 0.1856(3) 0.081(2) Uani 1 d . .
H64A H -0.2446 0.4459 0.1724 0.122 Uiso 1 calc . .
H64B H -0.224 0.375 0.1944 0.122 Uiso 1 calc . .
H64C H -0.2003 0.4104 0.1643 0.122 Uiso 1 calc . .
O65 O -0.0817(2) 0.5169(2) 0.2609(2) 0.0782(16) Uani 1 d . .
C66 C -0.0383(6) 0.5518(7) 0.2914(6) 0.202(9) Uani 1 d . .
H66A H -0.0384 0.598 0.2816 0.303 Uiso 1 calc . .
H66B H -0.0082 0.5292 0.2927 0.303 Uiso 1 calc . .
H66C H -0.0389 0.5518 0.3204 0.303 Uiso 1 calc . .
O71 O -0.20439(15) -0.1179(2) 0.20775(15) 0.0532(11) Uani 1 d . .
C72 C -0.2486(3) -0.0976(4) 0.2124(3) 0.066(2) Uani 1 d . .
H72A H -0.2777 -0.114 0.1875 0.099 Uiso 1 calc . .
H72B H -0.2498 -0.0487 0.2136 0.099 Uiso 1 calc . .
H72C H -0.2488 -0.1164 0.2394 0.099 Uiso 1 calc . .
O73 O -0.15310(18) -0.1351(2) 0.30545(14) 0.0529(11) Uani 1 d . .
C74 C -0.1366(3) -0.1112(6) 0.3484(3) 0.101(4) Uani 1 d . .
H74A H -0.1537 -0.1351 0.3639 0.152 Uiso 1 calc . .
H74B H -0.1437 -0.0632 0.348 0.152 Uiso 1 calc . .
H74C H -0.1007 -0.1184 0.3634 0.152 Uiso 1 calc . .
O75 O -0.1149(2) -0.2090(2) 0.24992(19) 0.0727(15) Uani 1 d . .
C76 C -0.1430(6) -0.2621(7) 0.2225(7) 0.229(10) Uani 1 d . .
H76A H -0.1252 -0.3045 0.2322 0.344 Uiso 1 calc . .
H76B H -0.1477 -0.2532 0.1923 0.344 Uiso 1 calc . .
H76C H -0.1754 -0.2651 0.2242 0.344 Uiso 1 calc . .
O1 O -0.1119(4) 0.5805(6) 0.3513(4) 0.177(4) Uiso 1 d . .
C1 C -0.1528(8) 0.6063(12) 0.3582(8) 0.287(12) Uiso 1 d . .
H1A H -0.1758 0.5699 0.3565 0.43 Uiso 1 calc . .
H1B H -0.1698 0.6398 0.3359 0.43 Uiso 1 calc . .
H1C H -0.1411 0.6271 0.3871 0.43 Uiso 1 calc . .
O2 O -0.1097(6) 0.5850(8) 0.1860(5) 0.114(5) Uiso 0.5 d . .
O5 O -0.2380(3) -0.1763(4) 0.1278(3) 0.124(3) Uiso 1 d . .
C5 C -0.2114(7) -0.1977(9) 0.1004(6) 0.203(7) Uiso 1 d . .
H5A H -0.2322 -0.229 0.0779 0.304 Uiso 1 calc . .
H5B H -0.1803 -0.2198 0.1188 0.304 Uiso 1 calc . .
H5C H -0.2041 -0.1585 0.0864 0.304 Uiso 1 calc . .
C44 C 0.0914(8) 0.2874(9) 0.0733(7) 0.287(12) Uani 1 d . .
H44A H 0.1079 0.3116 0.0574 0.43 Uiso 1 calc . .
H44B H 0.1156 0.2768 0.1027 0.43 Uiso 1 calc . .
H44C H 0.065 0.3153 0.0752 0.43 Uiso 1 calc . .
C2 C -0.1585(8) 0.5870(14) 0.1613(8) 0.146(10) Uiso 0.5 d . .
H2A H -0.1733 0.5435 0.1623 0.219 Uiso 0.5 calc . .
H2B H -0.1639 0.5974 0.1311 0.219 Uiso 0.5 calc . .
H2C H -0.1739 0.6216 0.1724 0.219 Uiso 0.5 calc . .
O4 O -0.0795(12) -0.2859(16) 0.3238(11) 0.270(14) Uiso 0.5 d . .
C4 C -0.0409(13) -0.2693(17) 0.3667(11) 0.183(13) Uiso 0.5 d . .
O3 O 0.1716(10) 0.1021(12) 0.0668(8) 0.189(9) Uiso 0.5 d . .
C3 C 0.2079(12) 0.0715(16) 0.0950(11) 0.170(12) Uiso 0.5 d . .
H3A H 0.1963 0.0448 0.1136 0.255 Uiso 0.5 calc . .
H3B H 0.2325 0.1041 0.1129 0.255 Uiso 0.5 calc . .
H3C H 0.223 0.0421 0.0803 0.255 Uiso 0.5 calc . .
O6 O -0.2443(12) 0.5083(16) 0.0147(10) 0.260(13) Uiso 0.5 d . .
C6 C -0.2087(14) 0.5525(18) 0.0109(14) 0.200(16) Uiso 0.5 d . .
O7 O -0.3699(15) 0.029(2) 0.0389(13) 0.340(19) Uiso 0.5 d . .
C7 C -0.3488(14) -0.0020(19) 0.0123(12) 0.194(14) Uiso 0.5 d . .
O8 O 0.1487(16) 0.215(2) 0.0178(14) 0.35(2) Uiso 0.5 d . .
C8 C 0.1161(16) 0.248(2) -0.0209(14) 0.228(18) Uiso 0.5 d . .
O9 O -0.0315(9) 0.5673(12) 0.4322(9) 0.201(10) Uiso 0.5 d . .
C9 C -0.027(2) 0.584(3) 0.474(2) 0.32(3) Uiso 0.5 d . .
O10 O 0 -0.2467(14) 0.25 0.162(10) Uiso 0.5 d . .
C10 C -0.0202(13) -0.2620(18) 0.2801(10) 0.080(10) Uiso 0.25 d . .
O1S O -0.0613(12) 0.6454(14) 0.1444(11) 0.235(12) Uiso 0.5 d . .
C1S C -0.073(2) 0.622(3) 0.1018(13) 0.27(2) Uiso 0.5 d . .

loop_
_atom_site_aniso_label
_atom_site_aniso_U_11
_atom_site_aniso_U_22
_atom_site_aniso_U_33
_atom_site_aniso_U_23
_atom_site_aniso_U_13
_atom_site_aniso_U_12
W1 0.03662(12) 0.03008(11) 0.02483(10) 0.00360(7) 0.00855(9) 0.00513(8)
W2 0.02394(10) 0.02837(11) 0.02840(10) -0.00095(7) 0.01207(8) -0.00087(7)
W3 0.03160(11) 0.03176(11) 0.02479(10) -0.00500(7) 0.01091(8) -0.00104(8)
Fe1 0.0182(4) 0.0214(4) 0.0174(4) 0 0.0072(3) 0
Fe2 0.0320(4) 0.0281(4) 0.0418(4) -0.0046(3) 0.0164(3) 0.0028(3)
Fe3 0.0337(4) 0.0295(4) 0.0345(4) -0.0013(3) 0.0158(3) -0.0048(3)
Fe4 0.0404(4) 0.0426(4) 0.0248(4) -0.0010(3) 0.0153(3) 0.0003(3)
Fe5 0.0287(4) 0.0462(5) 0.0265(4) 0.0026(3) 0.0059(3) 0.0030(3)
C11 0.036(3) 0.026(2) 0.029(2) 0.0011(19) 0.011(2) 0.001(2)
N11 0.037(2) 0.033(2) 0.030(2) 0.0021(18) 0.0095(19) 0.0003(19)
C12 0.032(3) 0.040(3) 0.043(3) -0.005(2) 0.012(2) 0.001(2)
N12 0.045(3) 0.054(3) 0.044(3) -0.007(2) 0.021(2) 0.006(2)
C32 0.039(3) 0.037(3) 0.030(3) 0.002(2) 0.014(2) -0.005(2)
N32 0.041(3) 0.043(3) 0.042(3) 0.002(2) 0.015(2) -0.008(2)
C14 0.042(3) 0.044(3) 0.028(3) 0.000(2) 0.013(2) -0.002(2)
N14 0.049(3) 0.057(3) 0.032(2) -0.002(2) 0.017(2) 0.005(2)
C15 0.039(3) 0.049(3) 0.038(3) 0.006(3) 0.013(3) 0.004(3)
N15 0.037(3) 0.063(3) 0.049(3) 0.011(3) 0.009(2) -0.005(3)
C16 0.161(10) 0.139(9) 0.064(6) 0.033(6) 0.046(6) 0.117(8)
N16 0.232(13) 0.254(14) 0.105(8) 0.063(8) 0.072(8) 0.205(12)
C17 0.046(4) 0.055(4) 0.027(3) 0.007(2) 0.004(3) 0.006(3)
N17 0.062(4) 0.088(4) 0.032(3) -0.006(3) -0.001(3) 0.003(3)
C18 0.146(9) 0.081(6) 0.046(4) 0.022(4) -0.004(5) -0.053(6)
N18 0.232(13) 0.151(9) 0.092(7) 0.065(6) -0.026(7) -0.108(9)
C21 0.032(3) 0.029(3) 0.032(3) -0.001(2) 0.013(2) -0.001(2)
N21 0.031(2) 0.038(2) 0.033(2) -0.0021(18) 0.0138(19) 0.0005(18)
C22 0.029(3) 0.034(3) 0.041(3) -0.003(2) 0.012(2) 0.001(2)
N22 0.039(3) 0.033(3) 0.068(4) -0.004(2) 0.021(3) -0.001(2)
C23 0.028(3) 0.030(3) 0.042(3) 0.000(2) 0.013(2) -0.003(2)
N23 0.047(3) 0.035(3) 0.049(3) 0.000(2) 0.022(2) -0.003(2)
C24 0.033(3) 0.045(3) 0.032(3) 0.001(2) 0.016(2) -0.001(2)
N24 0.047(3) 0.066(4) 0.031(3) 0.001(2) 0.013(2) 0.000(3)
C25 0.029(3) 0.041(3) 0.033(3) 0.004(2) 0.013(2) 0.006(2)
N25 0.038(3) 0.058(3) 0.029(2) 0.002(2) 0.010(2) 0.008(2)
C26 0.043(3) 0.038(3) 0.080(5) 0.003(3) 0.031(3) 0.003(3)
N26 0.064(4) 0.052(4) 0.170(8) 0.002(4) 0.066(5) -0.016(3)
C27 0.050(4) 0.071(5) 0.045(4) -0.004(3) 0.024(3) 0.016(3)
N27 0.084(5) 0.137(7) 0.065(4) -0.021(4) 0.045(4) 0.024(5)
C28 0.034(3) 0.039(3) 0.038(3) -0.003(2) 0.012(2) 0.001(2)
N28 0.042(3) 0.057(3) 0.061(3) 0.000(3) 0.016(3) 0.018(3)
C31 0.031(3) 0.037(3) 0.030(3) 0.000(2) 0.012(2) 0.002(2)
N31 0.037(2) 0.033(2) 0.033(2) -0.0040(19) 0.013(2) -0.0002(19)
C13 0.037(3) 0.034(3) 0.036(3) -0.007(2) 0.014(2) 0.000(2)
N13 0.039(3) 0.052(3) 0.050(3) -0.010(2) 0.019(3) 0.000(2)
C33 0.040(3) 0.034(3) 0.037(3) -0.003(2) 0.017(2) -0.004(2)
N33 0.051(3) 0.046(3) 0.041(3) 0.001(2) 0.021(2) -0.003(2)
C34 0.044(3) 0.045(3) 0.028(3) -0.003(2) 0.017(2) 0.002(3)
N34 0.053(3) 0.047(3) 0.038(3) -0.003(2) 0.023(2) -0.006(2)
C35 0.038(3) 0.055(4) 0.032(3) 0.000(3) 0.013(2) 0.006(3)
N35 0.045(3) 0.066(4) 0.038(3) 0.003(2) 0.008(2) 0.015(3)
C36 0.105(6) 0.040(4) 0.090(6) -0.019(3) 0.073(6) -0.015(4)
N36 0.180(9) 0.045(4) 0.152(8) -0.024(4) 0.114(8) -0.018(5)
C37 0.067(5) 0.089(6) 0.066(5) -0.050(5) -0.026(4) 0.030(4)
N37 0.136(9) 0.191(11) 0.099(7) -0.085(7) -0.052(6) 0.069(8)
C38 0.069(4) 0.047(3) 0.038(3) -0.004(3) 0.029(3) -0.001(3)
N38 0.104(5) 0.064(4) 0.063(4) -0.014(3) 0.056(4) 0.004(4)
O41 0.058(3) 0.093(4) 0.027(2) -0.003(2) 0.016(2) 0.019(3)
C42 0.081(7) 0.212(13) 0.055(5) -0.034(7) 0.001(5) 0.068(8)
O43 0.107(5) 0.069(3) 0.071(4) -0.002(3) 0.052(3) -0.027(3)
O45 0.069(3) 0.063(3) 0.075(3) -0.013(3) 0.041(3) 0.007(3)
C46 0.33(2) 0.057(7) 0.42(3) -0.011(11) 0.31(2) 0.007(10)
O51 0.075(4) 0.103(4) 0.037(3) 0.005(3) 0.017(3) -0.005(3)
C52A 0.126(15) 0.155(17) 0.087(12) 0.009(11) 0.058(11) -0.018(12)
C52B 0.098(14) 0.125(15) 0.063(11) 0.038(10) 0.033(10) -0.016(11)
O53 0.048(3) 0.065(3) 0.039(2) -0.002(2) 0.001(2) 0.014(2)
C54 0.089(6) 0.098(7) 0.057(5) 0.003(4) 0.020(5) 0.042(5)
O55 0.075(4) 0.058(3) 0.080(4) -0.003(3) 0.025(3) -0.021(3)
C56 0.186(14) 0.097(9) 0.125(10) 0.033(8) 0.018(10) -0.035(9)
O61 0.074(4) 0.077(4) 0.067(3) -0.018(3) 0.041(3) -0.001(3)
C62 0.099(8) 0.153(10) 0.072(6) -0.030(6) 0.048(6) -0.015(7)
O63 0.044(3) 0.062(3) 0.067(3) -0.001(2) 0.014(2) 0.020(2)
C64 0.054(5) 0.094(6) 0.081(6) -0.002(5) 0.012(4) 0.001(4)
O65 0.081(4) 0.043(3) 0.109(5) -0.002(3) 0.035(4) -0.020(3)
C66 0.184(16) 0.142(13) 0.220(18) 0.018(12) 0.017(14) -0.093(12)
O71 0.035(2) 0.066(3) 0.053(3) -0.010(2) 0.011(2) -0.001(2)
C72 0.044(4) 0.080(5) 0.075(5) 0.011(4) 0.024(4) -0.001(4)
O73 0.064(3) 0.063(3) 0.038(2) -0.002(2) 0.027(2) -0.026(2)
C74 0.085(6) 0.170(10) 0.054(5) -0.025(6) 0.032(5) -0.068(7)
O75 0.085(4) 0.039(3) 0.097(4) -0.006(3) 0.039(3) 0.001(2)
C76 0.144(13) 0.121(11) 0.40(3) -0.121(14) 0.086(16) 0.000(9)
C44 0.285(18) 0.282(18) 0.313(19) 0.029(15) 0.141(15) -0.093(15)

loop_
_atom_type_symbol
_atom_type_description
_atom_type_scat_dispersion_real
_atom_type_scat_dispersion_imag
_atom_type_scat_source
C C 0.0033 0.0016 'International Tables Vol C Tables 4.2.6.8 and 6.1.1.4'
H H 0 0 'International Tables Vol C Tables 4.2.6.8 and 6.1.1.4'
Fe Fe 0.3463 0.8444 'International Tables Vol C Tables 4.2.6.8 and 6.1.1.4'
N N 0.0061 0.0033 'International Tables Vol C Tables 4.2.6.8 and 6.1.1.4'
O O 0.0106 0.006 'International Tables Vol C Tables 4.2.6.8 and 6.1.1.4'
W W -0.849 6.8722 'International Tables Vol C Tables 4.2.6.8 and 6.1.1.4'

loop_
_geom_angle_atom_site_label_1
_geom_angle_atom_site_label_2
_geom_angle_atom_site_label_3
_geom_angle
_geom_angle_site_symmetry_1
_geom_angle_site_symmetry_3
C18 W1 C16 78.3(5) . .
C18 W1 C13 69.7(3) . 2
C16 W1 C13 120.5(4) . 2
C18 W1 C14 86.8(4) . .
C16 W1 C14 144.8(3) . .
C13 W1 C14 82.4(2) 2 .
C18 W1 C15 146.1(3) . .
C16 W1 C15 81.5(4) . .
C13 W1 C15 144.1(2) 2 .
C14 W1 C15 94.5(2) . .
C18 W1 C11 138.3(3) . .
C16 W1 C11 136.1(3) . .
C13 W1 C11 71.43(19) 2 .
C14 W1 C11 73.72(19) . .
C15 W1 C11 73.4(2) . .
C18 W1 C12 109.8(3) . .
C16 W1 C12 70.6(3) . .
C13 W1 C12 75.1(2) 2 .
C14 W1 C12 144.5(2) . .
C15 W1 C12 88.3(2) . .
C11 W1 C12 73.3(2) . .
C18 W1 C17 73.5(3) . .
C16 W1 C17 72.2(3) . .
C13 W1 C17 136.4(2) 2 .
C14 W1 C17 73.0(2) . .
C15 W1 C17 74.6(2) . .
C11 W1 C17 131.1(2) . .
C12 W1 C17 140.9(2) . .
C26 W2 C25 90.4(2) . .
C26 W2 C24 105.5(2) . 2
C25 W2 C24 145.34(19) . 2
C26 W2 C22 146.6(2) . .
C25 W2 C22 97.9(2) . .
C24 W2 C22 85.7(2) 2 .
C26 W2 C27 75.2(3) . .
C25 W2 C27 144.4(2) . .
C24 W2 C27 70.3(2) 2 .
C22 W2 C27 79.4(2) . .
C26 W2 C21 141.3(2) . .
C25 W2 C21 73.67(19) . .
C24 W2 C21 74.9(2) 2 .
C22 W2 C21 71.76(19) . .
C27 W2 C21 135.9(2) . .
C26 W2 C28 77.3(2) . .
C25 W2 C28 72.1(2) . .
C24 W2 C28 140.8(2) 2 .
C22 W2 C28 74.7(2) . .
C27 W2 C28 73.0(2) . .
C21 W2 C28 127.3(2) . .
C26 W2 C23 70.5(2) . .
C25 W2 C23 78.3(2) . .
C24 W2 C23 78.4(2) 2 .
C22 W2 C23 142.83(19) . .
C27 W2 C23 124.5(2) . .
C21 W2 C23 71.74(18) . .
C28 W2 C23 135.7(2) . .
C37 W3 C36 76.9(4) . .
C37 W3 C31 140.5(2) . .
C36 W3 C31 134.5(3) . .
C37 W3 C33 105.1(3) . .
C36 W3 C33 70.0(2) . .
C31 W3 C33 74.25(19) . .
C37 W3 C32 146.2(2) . 2
C36 W3 C32 79.6(3) . 2
C31 W3 C32 72.60(19) . 2
C33 W3 C32 89.1(2) . 2
C37 W3 C38 74.8(3) . .
C36 W3 C38 72.2(2) . .
C31 W3 C38 130.6(2) . .
C33 W3 C38 141.1(2) . .
C32 W3 C38 75.0(2) 2 .
C37 W3 C34 91.1(3) . .
C36 W3 C34 144.0(2) . .
C31 W3 C34 74.11(19) . .
C33 W3 C34 145.7(2) . .
C32 W3 C34 93.8(2) 2 .
C38 W3 C34 71.9(2) . .
C37 W3 C35 70.1(2) . .
C36 W3 C35 124.5(3) . .
C31 W3 C35 71.4(2) . .
C33 W3 C35 77.1(2) . .
C32 W3 C35 143.7(2) 2 .
C38 W3 C35 134.5(2) . .
C34 W3 C35 80.7(2) . .
N31 Fe1 N31 88.3(2) 2 .
N31 Fe1 N21 89.47(17) 2 .
N31 Fe1 N21 93.33(17) . .
N31 Fe1 N21 93.33(17) 2 2
N31 Fe1 N21 89.47(17) . 2
N21 Fe1 N21 176.1(2) . 2
N31 Fe1 N11 88.28(18) 2 2
N31 Fe1 N11 174.87(17) . 2
N21 Fe1 N11 90.45(17) . 2
N21 Fe1 N11 86.93(17) 2 2
N31 Fe1 N11 174.87(17) 2 .
N31 Fe1 N11 88.28(18) . .
N21 Fe1 N11 86.93(17) . .
N21 Fe1 N11 90.44(17) 2 .
N11 Fe1 N11 95.4(2) 2 .
O63 Fe2 N13 175.29(19) . .
O63 Fe2 O65 85.8(2) . .
N13 Fe2 O65 91.3(2) . .
O63 Fe2 N12 87.99(19) . .
N13 Fe2 N12 95.80(19) . .
O65 Fe2 N12 90.7(2) . .
O63 Fe2 N22 90.70(19) . .
N13 Fe2 N22 92.0(2) . .
O65 Fe2 N22 176.0(2) . .
N12 Fe2 N22 91.1(2) . .
O63 Fe2 O61 86.9(2) . .
N13 Fe2 O61 89.2(2) . .
O65 Fe2 O61 86.4(2) . .
N12 Fe2 O61 174.3(2) . .
N22 Fe2 O61 91.4(2) . .
O75 Fe3 O71 89.6(2) . .
O75 Fe3 N32 89.7(2) . .
O71 Fe3 N32 178.87(19) . .
O75 Fe3 N33 90.2(2) . .
O71 Fe3 N33 89.46(19) . .
N32 Fe3 N33 91.42(19) . .
O75 Fe3 N23 173.8(2) . .
O71 Fe3 N23 89.49(18) . .
N32 Fe3 N23 91.12(19) . .
N33 Fe3 N23 95.95(19) . .
O75 Fe3 O73 84.4(2) . .
O71 Fe3 O73 87.75(18) . .
N32 Fe3 O73 91.31(18) . .
N33 Fe3 O73 173.96(18) . .
N23 Fe3 O73 89.37(18) . .
O43 Fe4 O41 86.9(2) . .
O43 Fe4 N24 90.5(2) . .
O41 Fe4 N24 174.23(19) . .
O43 Fe4 O45 84.3(2) . .
O41 Fe4 O45 85.95(19) . .
N24 Fe4 O45 88.7(2) . .
O43 Fe4 N14 90.3(2) . .
O41 Fe4 N14 91.40(18) . .
N24 Fe4 N14 93.8(2) . .
O45 Fe4 N14 174.1(2) . .
O43 Fe4 N34 176.8(2) . .
O41 Fe4 N34 90.8(2) . .
N24 Fe4 N34 91.6(2) . .
O45 Fe4 N34 93.3(2) . .
N14 Fe4 N34 92.0(2) . .
N25 Fe5 O55 90.9(2) . .
N25 Fe5 N15 91.0(2) . .
O55 Fe5 N15 178.1(2) . .
N25 Fe5 O53 90.35(18) . .
O55 Fe5 O53 88.8(2) . .
N15 Fe5 O53 90.9(2) . .
N25 Fe5 N35 95.19(19) . .
O55 Fe5 N35 88.7(2) . .
N15 Fe5 N35 91.4(2) . .
O53 Fe5 N35 173.96(19) . .
N25 Fe5 O51 173.7(2) . .
O55 Fe5 O51 84.7(2) . .
N15 Fe5 O51 93.4(2) . .
O53 Fe5 O51 85.0(2) . .
N35 Fe5 O51 89.3(2) . .
N11 C11 W1 177.0(5) . .
C11 N11 Fe1 175.6(4) . .
N12 C12 W1 177.1(5) . .
C12 N12 Fe2 178.8(5) . .
N32 C32 W3 177.7(5) . 2
C32 N32 Fe3 172.6(5) . .
N14 C14 W1 177.3(5) . .
C14 N14 Fe4 173.2(5) . .
N15 C15 W1 176.4(5) . .
C15 N15 Fe5 171.2(5) . .
N16 C16 W1 179.5(16) . .
N17 C17 W1 177.3(6) . .
N18 C18 W1 177.6(9) . .
N21 C21 W2 177.8(5) . .
C21 N21 Fe1 176.6(5) . .
N22 C22 W2 176.7(5) . .
C22 N22 Fe2 173.9(5) . .
N23 C23 W2 177.0(5) . .
C23 N23 Fe3 175.7(5) . .
N24 C24 W2 175.7(5) . 2
C24 N24 Fe4 173.7(5) . .
N25 C25 W2 176.8(5) . .
C25 N25 Fe5 172.1(5) . .
N26 C26 W2 179.1(7) . .
N27 C27 W2 179.4(8) . .
N28 C28 W2 177.4(6) . .
N31 C31 W3 178.8(5) . .
C31 N31 Fe1 178.8(5) . .
N13 C13 W1 178.8(5) . 2
C13 N13 Fe2 176.6(5) . .
N33 C33 W3 176.7(5) . .
C33 N33 Fe3 174.6(5) . .
N34 C34 W3 177.1(5) . .
C34 N34 Fe4 170.7(5) . .
N35 C35 W3 177.9(6) . .
C35 N35 Fe5 177.5(6) . .
N36 C36 W3 178.3(10) . .
N37 C37 W3 178.6(13) . .
N38 C38 W3 179.3(6) . .
C42 O41 Fe4 129.5(5) . .
C44 O43 Fe4 127.0(9) . .
C46 O45 Fe4 132.8(6) . .
C52A O51 Fe5 125.8(10) . .
C52B O51 Fe5 123.2(10) . .
C54 O53 Fe5 127.0(4) . .
C56 O55 Fe5 122.6(6) . .
C62 O61 Fe2 121.4(5) . .
C64 O63 Fe2 126.9(4) . .
C66 O65 Fe2 128.6(7) . .
C72 O71 Fe3 127.1(4) . .
C74 O73 Fe3 127.9(4) . .
C76 O75 Fe3 133.6(7) . .
C10 O10 C10 155(4) . 2

loop_
_geom_bond_atom_site_label_1
_geom_bond_atom_site_label_2
_geom_bond_distance
_geom_bond_site_symmetry_2
W1 C18 2.120(8) .
W1 C16 2.143(8) .
W1 C13 2.144(6) 2
W1 C14 2.146(6) .
W1 C15 2.151(6) .
W1 C11 2.162(5) .
W1 C12 2.164(6) .
W1 C17 2.174(6) .
W2 C26 2.133(6) .
W2 C25 2.149(5) .
W2 C24 2.154(6) 2
W2 C22 2.156(5) .
W2 C27 2.157(6) .
W2 C21 2.163(5) .
W2 C28 2.171(6) .
W2 C23 2.174(5) .
W3 C37 2.140(7) .
W3 C36 2.143(7) .
W3 C31 2.157(5) .
W3 C33 2.160(5) .
W3 C32 2.163(6) 2
W3 C38 2.168(6) .
W3 C34 2.170(6) .
W3 C35 2.171(6) .
Fe1 N31 2.071(4) 2
Fe1 N31 2.071(4) .
Fe1 N21 2.082(4) .
Fe1 N21 2.082(4) 2
Fe1 N11 2.083(4) 2
Fe1 N11 2.083(4) .
Fe2 O63 2.108(4) .
Fe2 N13 2.111(5) .
Fe2 O65 2.115(5) .
Fe2 N12 2.121(5) .
Fe2 N22 2.126(5) .
Fe2 O61 2.148(5) .
Fe3 O75 2.117(5) .
Fe3 O71 2.117(4) .
Fe3 N32 2.118(5) .
Fe3 N33 2.134(5) .
Fe3 N23 2.135(5) .
Fe3 O73 2.155(4) .
Fe4 O43 2.109(5) .
Fe4 O41 2.115(4) .
Fe4 N24 2.124(5) .
Fe4 O45 2.127(4) .
Fe4 N14 2.128(5) .
Fe4 N34 2.135(5) .
Fe5 N25 2.110(5) .
Fe5 O55 2.117(5) .
Fe5 N15 2.120(5) .
Fe5 O53 2.124(4) .
Fe5 N35 2.125(5) .
Fe5 O51 2.129(5) .
C11 N11 1.134(6) .
C12 N12 1.132(7) .
C32 N32 1.140(7) .
C32 W3 2.163(6) 2
C14 N14 1.141(7) .
C15 N15 1.163(7) .
C16 N16 1.120(10) .
C17 N17 1.151(7) .
C18 N18 1.145(11) .
C21 N21 1.126(7) .
C22 N22 1.135(7) .
C23 N23 1.135(6) .
C24 N24 1.140(7) .
C24 W2 2.155(6) 2
C25 N25 1.144(7) .
C26 N26 1.159(8) .
C27 N27 1.147(8) .
C28 N28 1.144(7) .
C31 N31 1.140(6) .
C13 N13 1.151(7) .
C13 W1 2.144(6) 2
C33 N33 1.142(7) .
C34 N34 1.133(7) .
C35 N35 1.127(7) .
C36 N36 1.157(9) .
C37 N37 1.117(9) .
C38 N38 1.148(7) .
O41 C42 1.379(9) .
O43 C44 1.419(15) .
O45 C46 1.367(11) .
O51 C52A 1.418(14) .
O51 C52B 1.449(14) .
O53 C54 1.417(9) .
O55 C56 1.469(11) .
O61 C62 1.443(11) .
O63 C64 1.420(9) .
O65 C66 1.426(13) .
O71 C72 1.402(7) .
O73 C74 1.377(9) .
O75 C76 1.401(13) .
O1 C1 1.381(15) .
O2 C2 1.313(16) .
O5 C5 1.459(17) .
O4 C4 1.437(18) .
O3 C3 1.24(3) .
O6 C6 1.386(18) .
O7 C7 1.392(19) .
O8 C8 1.399(19) .
O9 C9 1.36(6) .
O10 C10 1.365(18) .
O10 C10 1.365(18) 2
O1S C1S 1.381(19) .
